data_2005764
loop_
_publ_author_name
'Lubini, P.'
'Wouters, J.'

_publ_section_title
;
 6-Bromo-2<i>H</i>-3,1-benzoxazine-2,4(1<i>H</i>)-dione at 153K
;
_journal_issue 12
_journal_name_full 'Acta Crystallographica Section C'
_journal_page_first 3108
_journal_page_last 3110
_journal_paper_doi 10.1107/S0108270196008888
_journal_volume 52
_journal_year 1996
_chemical_formula_sum 'C8 H4 Br N O3'
_chemical_formula_weight 242.03
_chemical_name_systematic
;
 4-Bromo-2H-1,3-Benzoxazine-2,4(1H)-dione
;
_space_group_IT_number 33
_symmetry_cell_setting orthorhombic
_symmetry_space_group_name_Hall 'P 2c -2n'
_symmetry_space_group_name_H-M 'P n a 21'
_audit_creation_method SHELXL
_cell_angle_alpha 90.00
_cell_angle_beta 90.00
_cell_angle_gamma 90.00
_cell_formula_units_Z 4
_cell_length_a 24.904(5)
_cell_length_b 6.0290(12)
_cell_length_c 5.1640(10)
_cell_measurement_reflns_used 68
_cell_measurement_temperature 153(2)
_cell_measurement_theta_max 12.5
_cell_measurement_theta_min 10
_cell_volume 775.4(3)
_diffrn_ambient_temperature 153(2)
_diffrn_measurement_device 'Stoe P4'
_diffrn_measurement_method \q/2\q
_diffrn_radiation_monochromator graphite
_diffrn_radiation_source 'fine-focus sealed tube'
_diffrn_radiation_type MoK\a
_diffrn_radiation_wavelength 0.71073
_diffrn_reflns_av_R_equivalents 0.061
_diffrn_reflns_av_sigmaI/netI 0.0337
_diffrn_reflns_limit_h_max 29
_diffrn_reflns_limit_h_min -29
_diffrn_reflns_limit_k_max 7
_diffrn_reflns_limit_k_min -7
_diffrn_reflns_limit_l_max 6
_diffrn_reflns_limit_l_min -6
_diffrn_reflns_number 1514
_diffrn_reflns_theta_max 25
_diffrn_reflns_theta_min 3.27
_diffrn_standards_decay_% 0
_diffrn_standards_interval_time 90
_diffrn_standards_number 3
_exptl_absorpt_coefficient_mu 5.268
_exptl_absorpt_correction_T_max 0.813
_exptl_absorpt_correction_T_min 0.295
_exptl_absorpt_correction_type '\y scan (North, Phillips & Mathews, 1968)'
_exptl_crystal_colour orange
_exptl_crystal_density_diffrn 2.073
_exptl_crystal_density_meas ?
_exptl_crystal_description 'thin plate'
_exptl_crystal_F_000 472
_exptl_crystal_size_max .65
_exptl_crystal_size_mid .45
_exptl_crystal_size_min .04
_refine_diff_density_max 0.476
_refine_diff_density_min -0.422
_refine_ls_abs_structure_details 'Flack (1983) parameter = -0.01(3)'
_refine_ls_extinction_method none
_refine_ls_goodness_of_fit_all 1.026
_refine_ls_goodness_of_fit_obs 1.020
_refine_ls_hydrogen_treatment 'H atoms riding'
_refine_ls_matrix_type full
_refine_ls_number_parameters 118
_refine_ls_number_reflns 1348
_refine_ls_number_restraints 1
_refine_ls_restrained_S_all 1.026
_refine_ls_restrained_S_obs 1.019
_refine_ls_R_factor_all 0.0625
_refine_ls_R_factor_obs 0.0559
_refine_ls_shift/esd_max 0.000
_refine_ls_shift/esd_mean 0.000
_refine_ls_structure_factor_coef Fsqd
_refine_ls_weighting_details 'w=1/[\s^2^(Fo^2^)+(0.1126P)^2^+0.7760P] where P=(Fo^2^+2Fc^2^)/3'
_refine_ls_weighting_scheme calc
_refine_ls_wR_factor_all 0.1424
_refine_ls_wR_factor_obs 0.1343
_reflns_number_observed 1223
_reflns_number_total 1348
_reflns_observed_criterion >2sigma(I)
_cod_data_source_file du1159.cif
_cod_data_source_block br
_cod_depositor_comments
;
The following automatic conversions were performed:
'_symmetry_cell_setting' value 'Orthorhombic' changed to 'orthorhombic'
according to '/home/saulius/struct/CIF-dictionaries/cif_core.dic'
dictionary named 'cif_core.dic' version 2.4.1 from 2010-06-29.

Automatic conversion script
Id: cif_fix_enum 1527 2010-12-29 10:47:43Z saulius 

The following automatic conversions were performed:

'_symmetry_cell_setting' value 'Orthorhombic' changed to
'orthorhombic' according to
/home/saulius/struct/CIF-dictionaries/cif_core.dic dictionary named
'cif_core.dic' version 2.4.1 from 2010-06-29.

Automatic conversion script
Id: cif_fix_values 1715 2011-07-08 13:25:40Z adriana 

The following automatic conversions were performed:

'_exptl_crystal_density_meas' value 'not measured' was changed to '?'
- the value is perceived as not measured.

Automatic conversion script
Id: cif_fix_values 3008 2015-01-20 13:52:24Z robertas 

The following automatic conversions were performed:

'_refine_ls_weighting_scheme' value 'calc
w=1/[\s^2^(Fo^2^)+(0.1126P)^2^+0.7760P] where P=(Fo^2^+2Fc^2^)/3' was
changed to 'calc'. New tag '_refine_ls_weighting_details' was
created. The value of the new tag was set to
'w=1/[\s^2^(Fo^2^)+(0.1126P)^2^+0.7760P] where P=(Fo^2^+2Fc^2^)/3'.

Automatic conversion script
Id: cif_fix_values 3143 2015-03-26 13:38:13Z robertas 
;
_cod_database_code 2005764
_cod_database_fobs_code 2005764

loop_
_symmetry_equiv_pos_as_xyz
'x, y, z'
'-x, -y, z+1/2'
'x+1/2, -y+1/2, z'
'-x+1/2, y+1/2, z+1/2'

loop_
_atom_site_aniso_label
_atom_site_aniso_U_11
_atom_site_aniso_U_22
_atom_site_aniso_U_33
_atom_site_aniso_U_12
_atom_site_aniso_U_13
_atom_site_aniso_U_23
Br 0.0216(5) 0.0328(4) 0.0289(4) -0.0033(3) 0.0048(5) 0.0034(5)
N 0.021(3) 0.015(3) 0.025(3) -0.002(3) 0.004(2) 0.000(2)
O1 0.026(3) 0.022(2) 0.022(3) 0.003(3) 0.006(2) 0.000(2)
C1 0.020(4) 0.015(3) 0.020(3) 0.003(3) -0.001(3) 0.001(3)
O2 0.025(3) 0.029(3) 0.031(3) 0.003(3) 0.013(2) 0.007(2)
C2 0.021(4) 0.019(3) 0.016(4) 0.005(3) 0.001(3) 0.001(3)
C3 0.019(4) 0.018(3) 0.022(3) 0.000(3) -0.007(3) -0.002(3)
O3 0.028(3) 0.021(3) 0.028(3) 0.003(2) -0.003(2) -0.008(2)
C4 0.012(4) 0.026(4) 0.018(3) 0.001(3) -0.002(3) 0.005(3)
C5 0.013(3) 0.022(3) 0.018(3) 0.006(3) -0.002(3) -0.003(3)
C6 0.021(4) 0.016(3) 0.023(4) 0.003(3) -0.006(3) -0.001(3)
C7 0.007(3) 0.015(3) 0.023(4) -0.001(2) 0.000(3) 0.001(3)
C8 0.021(3) 0.019(3) 0.011(4) 0.003(3) -0.002(4) 0.001(3)

loop_
_atom_site_label
_atom_site_occupancy
_atom_site_fract_x
_atom_site_fract_y
_atom_site_fract_z
_atom_site_U_iso_or_equiv
_atom_site_thermal_displace_type
_atom_site_calc_flag
_atom_site_refinement_flags
_atom_site_type_symbol
Br 1 0.73941(3) 0.55628(11) 0.9741(3) 0.0278(3) Uani d . Br
N 1 0.5494(3) 0.1898(9) 1.5616(11) 0.0204(14) Uani d . N
H1 1 0.5350 0.0633 1.5128 0.024 Uiso calc R H
O1 1 0.5491(2) 0.4954(8) 1.8364(11) 0.0233(12) Uani d . O
C1 1 0.5274(3) 0.2966(11) 1.7646(14) 0.0182(15) Uani d . C
O2 1 0.4905(2) 0.2278(8) 1.8923(11) 0.0283(14) Uani d . O
C2 1 0.5909(3) 0.5987(12) 1.7063(13) 0.0187(16) Uani d . C
C3 1 0.6588(3) 0.5592(11) 1.3602(15) 0.0197(16) Uani d . C
H3 1 0.6736 0.6992 1.4054 0.024 Uiso calc R H
O3 1 0.6045(2) 0.7777(8) 1.7822(11) 0.0258(13) Uani d . O
C4 1 0.6798(3) 0.4385(10) 1.1602(15) 0.0185(15) Uani d . C
C5 1 0.6593(3) 0.2313(12) 1.0897(13) 0.0178(15) Uani d . C
H5 1 0.6751 0.1497 0.9523 0.021 Uiso calc R H
C6 1 0.6156(3) 0.1465(12) 1.2221(14) 0.0198(16) Uani d . C
H6 1 0.6008 0.0068 1.1752 0.024 Uiso calc R H
C7 1 0.5934(3) 0.2683(10) 1.4252(13) 0.0150(15) Uani d . C
C8 1 0.6151(3) 0.4728(10) 1.4968(17) 0.0167(14) Uani d . C

loop_
_atom_type_symbol
_atom_type_description
_atom_type_scat_dispersion_real
_atom_type_scat_dispersion_imag
_atom_type_scat_source
C C 0.0033 0.0016 'International Tables Vol C Tables 4.2.6.8 and 6.1.1.4'
H H 0.0000 0.0000 'International Tables Vol C Tables 4.2.6.8 and 6.1.1.4'
O O 0.0106 0.0060 'International Tables Vol C Tables 4.2.6.8 and 6.1.1.4'
Br Br -0.2901 2.4595 'International Tables Vol C Tables 4.2.6.8 and 6.1.1.4'
N N 0.0061 0.0033 'International Tables Vol C Tables 4.2.6.8 and 6.1.1.4'

loop_
_geom_angle_atom_site_label_1
_geom_angle_atom_site_label_2
_geom_angle_atom_site_label_3
_geom_angle
_geom_angle_publ_flag
C1 N C7 123.6(6) yes
C1 O1 C2 124.0(6) yes
O2 C1 N 124.9(7) yes
O2 C1 O1 117.1(7) yes
N C1 O1 118.0(7) yes
O3 C2 O1 117.3(7) yes
O3 C2 C8 126.7(7) yes
O1 C2 C8 116.0(6) yes
C4 C3 C8 118.8(6) yes
C3 C4 C5 122.1(7) yes
C3 C4 Br 118.8(5) yes
C5 C4 Br 119.1(6) yes
C6 C5 C4 119.3(7) yes
C5 C6 C7 119.2(6) yes
N C7 C6 121.0(6) yes
N C7 C8 118.2(6) yes
C6 C7 C8 120.8(7) yes
C7 C8 C3 119.7(7) yes
C7 C8 C2 119.9(7) yes
C3 C8 C2 120.3(6) yes

loop_
_geom_bond_atom_site_label_1
_geom_bond_atom_site_label_2
_geom_bond_distance
_geom_bond_publ_flag
Br C4 1.905(8) yes
N C1 1.346(9) yes
N C7 1.387(9) yes
O1 C1 1.366(9) yes
O1 C2 1.386(10) yes
C1 O2 1.206(9) yes
C2 O3 1.197(9) yes
C2 C8 1.452(10) yes
C3 C4 1.368(11) yes
C3 C8 1.397(11) yes
C4 C5 1.398(10) yes
C5 C6 1.383(11) yes
C6 C7 1.394(10) yes
C7 C8 1.396(9) yes

loop_
_cod_related_entry_id
_cod_related_entry_database
_cod_related_entry_code
1 ChemSpider 254516
